data_7218580
loop_
_publ_author_name
'Forgan, Ross S.'
'Marshall, Ross J.'
'Struckmann, Mona'
'Bleine, Aurore B.'
'Long, De-Liang'
'Bernini, Mar\'ia C.'
'Fairen-Jimenez, David'

_publ_section_title
;
 Structure-directing factors when introducing hydrogen bond functionality
 to metal--organic frameworks
;
_journal_issue 2
_journal_name_full CrystEngComm
_journal_page_first 299
_journal_paper_doi 10.1039/C4CE01379D
_journal_volume 17
_journal_year 2015
_chemical_formula_moiety 'C25 H18 N4 O5 Zn, 4(C3 H7 N O)'
_chemical_formula_sum 'C37 H46 N8 O9 Zn'
_chemical_formula_weight 812.19
_space_group_crystal_system monoclinic
_space_group_IT_number 14
_space_group_name_Hall '-P 2yn'
_space_group_name_H-M_alt 'P 1 21/n 1'
_symmetry_space_group_name_Hall '-P 2yn'
_symmetry_space_group_name_H-M 'P 1 21/n 1'
_atom_sites_solution_hydrogens geom
_atom_sites_solution_primary direct
_atom_sites_solution_secondary difmap
_audit_creation_method SHELXL-2014/7
_cell_angle_alpha 90
_cell_angle_beta 104.25(3)
_cell_angle_gamma 90
_cell_formula_units_Z 4
_cell_length_a 16.381(3)
_cell_length_b 14.170(3)
_cell_length_c 19.415(4)
_cell_measurement_reflns_used 9904
_cell_measurement_temperature 150(2)
_cell_measurement_theta_max 23.0
_cell_measurement_theta_min 2.36
_cell_volume 4367.9(16)
_computing_cell_refinement Apex2
_computing_data_collection Apex2
_computing_data_reduction Apex2
_computing_molecular_graphics Diamond3
_computing_publication_material WinGX
_computing_structure_refinement 'SHELXL-2014/7 (Sheldrick, 2014)'
_computing_structure_solution 'SHELXS-2008 (Sheldrick, 2008)'
_diffrn_ambient_temperature 150(2)
_diffrn_measured_fraction_theta_full 0.999
_diffrn_measured_fraction_theta_max 0.993
_diffrn_measurement_device_type 'Bruker Apex II Quazar CCD'
_diffrn_measurement_method '\w & \p scans'
_diffrn_radiation_type MoK\a
_diffrn_radiation_wavelength 0.71073
_diffrn_reflns_av_R_equivalents 0.0960
_diffrn_reflns_av_unetI/netI 0.0779
_diffrn_reflns_Laue_measured_fraction_full 0.999
_diffrn_reflns_Laue_measured_fraction_max 0.993
_diffrn_reflns_limit_h_max 19
_diffrn_reflns_limit_h_min -20
_diffrn_reflns_limit_k_max 17
_diffrn_reflns_limit_k_min 0
_diffrn_reflns_limit_l_max 23
_diffrn_reflns_limit_l_min 0
_diffrn_reflns_number 70868
_diffrn_reflns_point_group_measured_fraction_full 0.999
_diffrn_reflns_point_group_measured_fraction_max 0.993
_diffrn_reflns_theta_full 25.242
_diffrn_reflns_theta_max 25.764
_diffrn_reflns_theta_min 1.926
_diffrn_source 'fine-focus sealed tube'
_exptl_absorpt_coefficient_mu 0.619
_exptl_absorpt_correction_T_max 0.745
_exptl_absorpt_correction_T_min 0.465
_exptl_absorpt_correction_type empirical
_exptl_absorpt_process_details TWINABS
_exptl_crystal_colour colorless
_exptl_crystal_density_diffrn 1.235
_exptl_crystal_density_method none
_exptl_crystal_description block
_exptl_crystal_F_000 1704
_exptl_crystal_size_max 0.100
_exptl_crystal_size_mid 0.050
_exptl_crystal_size_min 0.040
_refine_diff_density_max 1.18
_refine_diff_density_min -1.08
_refine_diff_density_rms 0.15
_refine_ls_extinction_method none
_refine_ls_goodness_of_fit_ref 1.086
_refine_ls_hydrogen_treatment constr
_refine_ls_matrix_type full
_refine_ls_number_parameters 402
_refine_ls_number_reflns 8546
_refine_ls_number_restraints 18
_refine_ls_restrained_S_all 1.088
_refine_ls_R_factor_all 0.1336
_refine_ls_R_factor_gt 0.0905
_refine_ls_shift/su_max 0.001
_refine_ls_shift/su_mean 0.000
_refine_ls_structure_factor_coef Fsqd
_refine_ls_weighting_details 'w=1/[\s^2^(Fo^2^)+(0.1650P)^2^+11.2315P] where P=(Fo^2^+2Fc^2^)/3'
_refine_ls_weighting_scheme calc
_refine_ls_wR_factor_gt 0.2450
_refine_ls_wR_factor_ref 0.2956
_reflns_Friedel_coverage 0.000
_reflns_number_gt 6111
_reflns_number_total 8546
_reflns_threshold_expression 'I > 2\s(I)'
_cod_data_source_file c4ce01379d2.cif
_cod_data_source_block rsfms1069b
_cod_depositor_comments 'Adding full bibliography for 7218580--7218583.cif.'
_cod_database_code 7218580
_shelx_shelxl_version_number 2014/7
_shelx_space_group_comment
;
The symmetry employed for this shelxl refinement is uniquely defined
by the following loop, which should always be used as a source of
symmetry information in preference to the above space-group names.
They are only intended as comments.
;
_shelx_estimated_absorpt_t_min 0.941
_shelx_estimated_absorpt_t_max 0.976
_exptl_absorpt_special_details none

loop_
_space_group_symop_operation_xyz
'x, y, z'
'-x+1/2, y+1/2, -z+1/2'
'-x, -y, -z'
'x-1/2, -y-1/2, z-1/2'

loop_
_atom_site_label
_atom_site_type_symbol
_atom_site_fract_x
_atom_site_fract_y
_atom_site_fract_z
_atom_site_U_iso_or_equiv
_atom_site_adp_type
_atom_site_occupancy
_atom_site_site_symmetry_order
_atom_site_calc_flag
_atom_site_refinement_flags_posn
_atom_site_refinement_flags_adp
_atom_site_refinement_flags_occupancy
Zn1 Zn 0.76895(6) 0.56837(6) 0.67839(4) 0.0362(3) Uani 1 1 d . . .
O1 O 0.7004(4) 0.6385(4) 0.7271(3) 0.0451(13) Uani 1 1 d . . .
O2 O 0.8126(5) 0.6986(6) 0.8053(4) 0.070(2) Uani 1 1 d . . .
O3 O 0.7751(6) 0.6905(6) 0.5823(5) 0.083(3) Uani 1 1 d . . .
O4 O 0.8633(5) 0.5780(6) 0.6340(4) 0.079(2) Uani 1 1 d . . .
O5 O 1.0280(4) 0.2245(5) 0.9029(3) 0.0569(18) Uani 1 1 d . . .
O6 O 0.9322(8) 0.9053(8) 0.7035(6) 0.080(3) Uiso 0.7 1 d D . P
O7 O 0.7652(16) 0.3759(17) 0.2273(12) 0.137(9) Uiso 0.5 1 d D . P
O8 O 0.2354(9) 0.4538(10) 0.5809(7) 0.044(3) Uiso 0.4 1 d D . P
O9 O 1.140(3) 0.438(3) 0.901(2) 0.084(12) Uiso 0.2 1 d D . P
N1 N 0.8178(5) 0.4679(5) 0.7549(3) 0.0441(16) Uani 1 1 d . . .
N2 N 0.6717(4) 0.5013(5) 0.6102(3) 0.0438(17) Uani 1 1 d . . .
N3 N 0.8935(5) 0.2618(5) 0.9101(3) 0.0439(17) Uani 1 1 d . . .
H3 H 0.8550 0.2470 0.9328 0.053 Uiso 1 1 calc R U .
N4 N 0.4754(5) 0.3371(5) 0.4925(3) 0.0481(18) Uani 1 1 d . . .
H4 H 0.4303 0.3367 0.5095 0.058 Uiso 1 1 calc R U .
N5 N 1.0013(6) 0.7679(7) 0.7332(6) 0.050(3) Uani 0.7 1 d D . P
N6 N 0.6654(10) 0.3931(11) 0.2866(8) 0.058(4) Uiso 0.5 1 d D . P
N7 N 0.1675(10) 0.4230(11) 0.6665(8) 0.041(4) Uiso 0.4 1 d D . P
N8 N 1.065(3) 0.449(3) 0.987(2) 0.071(12) Uiso 0.2 1 d D . P
C1 C 0.7378(6) 0.6817(6) 0.7857(4) 0.044(2) Uani 1 1 d . . .
C2 C 0.6786(6) 0.7113(6) 0.8307(4) 0.044(2) Uani 1 1 d . . .
C3 C 0.7063(7) 0.7698(7) 0.8877(5) 0.060(3) Uani 1 1 d . . .
H3A H 0.7620 0.7942 0.8980 0.073 Uiso 1 1 calc R U .
C4 C 0.6526(7) 0.7937(8) 0.9305(5) 0.063(3) Uani 1 1 d . . .
H4A H 0.6721 0.8348 0.9697 0.076 Uiso 1 1 calc R U .
C5 C 0.5721(7) 0.7589(7) 0.9172(5) 0.053(2) Uani 1 1 d . . .
C6 C 0.5448(7) 0.7058(9) 0.8575(6) 0.071(3) Uani 1 1 d . . .
H6 H 0.4878 0.6854 0.8449 0.086 Uiso 1 1 calc R U .
C7 C 0.5975(7) 0.6806(9) 0.8144(5) 0.073(3) Uani 1 1 d . . .
H7 H 0.5769 0.6421 0.7738 0.088 Uiso 1 1 calc R U .
C8 C 0.5143(6) 0.7835(7) 0.9623(5) 0.052(2) Uani 1 1 d . . .
C9 C 0.5255(9) 0.8659(10) 1.0011(8) 0.100(5) Uani 1 1 d . . .
H9 H 0.5708 0.9075 1.0005 0.120 Uiso 1 1 calc R U .
C10 C 0.4493(9) 0.7275(7) 0.9649(7) 0.088(5) Uani 1 1 d . . .
H10 H 0.4409 0.6711 0.9376 0.106 Uiso 1 1 calc R U .
C11 C 0.4668(8) 0.8859(12) 1.0419(8) 0.105(5) Uani 1 1 d . . .
H11 H 0.4724 0.9438 1.0672 0.127 Uiso 1 1 calc R U .
C12 C 0.4048(7) 0.8290(7) 1.0468(5) 0.058(3) Uani 1 1 d . . .
C13 C 0.3932(9) 0.7494(8) 1.0068(7) 0.085(4) Uani 1 1 d . . .
H13 H 0.3473 0.7086 1.0072 0.101 Uiso 1 1 calc R U .
C14 C 0.8431(7) 0.6464(8) 0.5900(5) 0.060(3) Uani 1 1 d . . .
C15 C 0.8927(6) 0.4303(6) 0.7654(4) 0.0410(19) Uani 1 1 d . . .
H15 H 0.9278 0.4509 0.7361 0.049 Uiso 1 1 calc R U .
C16 C 0.9248(6) 0.3622(6) 0.8165(4) 0.046(2) Uani 1 1 d . . .
H16 H 0.9811 0.3402 0.8236 0.056 Uiso 1 1 calc R U .
C17 C 0.8726(5) 0.3277(6) 0.8564(4) 0.0418(19) Uani 1 1 d . . .
C18 C 0.7916(6) 0.3662(7) 0.8448(5) 0.055(2) Uani 1 1 d . . .
H18 H 0.7539 0.3454 0.8718 0.066 Uiso 1 1 calc R U .
C19 C 0.7677(6) 0.4344(6) 0.7937(5) 0.049(2) Uani 1 1 d . . .
H19 H 0.7123 0.4592 0.7856 0.059 Uiso 1 1 calc R U .
C20 C 0.9712(6) 0.2170(6) 0.9309(4) 0.0431(19) Uani 1 1 d . . .
C21 C 0.6034(6) 0.4783(7) 0.6331(4) 0.046(2) Uani 1 1 d . . .
H21 H 0.6004 0.4999 0.6788 0.055 Uiso 1 1 calc R U .
C22 C 0.5375(6) 0.4253(6) 0.5946(4) 0.045(2) Uani 1 1 d . . .
H22 H 0.4898 0.4130 0.6129 0.054 Uiso 1 1 calc R U .
C23 C 0.5411(5) 0.3896(6) 0.5285(4) 0.0384(18) Uani 1 1 d . . .
C24 C 0.6112(5) 0.4163(6) 0.5038(4) 0.0409(19) Uani 1 1 d . . .
H24 H 0.6150 0.3977 0.4577 0.049 Uiso 1 1 calc R U .
C25 C 0.6738(5) 0.4687(6) 0.5454(4) 0.0381(17) Uani 1 1 d . . .
H25 H 0.7216 0.4832 0.5278 0.046 Uiso 1 1 calc R U .
C26 C 0.9361(8) 0.8281(8) 0.7279(7) 0.051(3) Uiso 0.7 1 d D . P
H26 H 0.8897 0.8071 0.7451 0.061 Uiso 0.7 1 calc R U P
C27 C 1.0030(10) 0.6812(10) 0.7734(8) 0.067(4) Uiso 0.7 1 d D . P
H27A H 1.0538 0.6452 0.7723 0.100 Uiso 0.7 1 calc R U P
H27B H 1.0034 0.6965 0.8227 0.100 Uiso 0.7 1 calc R U P
H27C H 0.9530 0.6435 0.7522 0.100 Uiso 0.7 1 calc R U P
C28 C 1.0675(13) 0.7922(15) 0.6961(11) 0.100(6) Uiso 0.7 1 d D . P
H28A H 1.1105 0.7425 0.7046 0.150 Uiso 0.7 1 calc R U P
H28B H 1.0422 0.7977 0.6450 0.150 Uiso 0.7 1 calc R U P
H28C H 1.0936 0.8524 0.7143 0.150 Uiso 0.7 1 calc R U P
C29 C 0.7001(15) 0.4177(18) 0.2303(12) 0.083(7) Uiso 0.5 1 d D . P
H29 H 0.6750 0.4640 0.1963 0.099 Uiso 0.5 1 calc R U P
C30 C 0.7031(14) 0.3227(15) 0.3415(10) 0.071(6) Uiso 0.5 1 d D . P
H30A H 0.6680 0.3169 0.3755 0.106 Uiso 0.5 1 calc R U P
H30B H 0.7063 0.2615 0.3189 0.106 Uiso 0.5 1 calc R U P
H30C H 0.7598 0.3432 0.3664 0.106 Uiso 0.5 1 calc R U P
C31 C 0.5934(11) 0.4439(13) 0.2958(10) 0.054(5) Uiso 0.5 1 d D . P
H31A H 0.5762 0.4190 0.3371 0.081 Uiso 0.5 1 calc R U P
H31B H 0.6077 0.5109 0.3033 0.081 Uiso 0.5 1 calc R U P
H31C H 0.5471 0.4367 0.2533 0.081 Uiso 0.5 1 calc R U P
C32 C 0.1800(15) 0.4687(19) 0.6089(12) 0.067(7) Uiso 0.4 1 d D . P
H32 H 0.1411 0.5170 0.5891 0.081 Uiso 0.4 1 calc R U P
C33 C 0.0948(15) 0.4375(19) 0.6975(16) 0.077(8) Uiso 0.4 1 d D . P
H33A H 0.1001 0.3963 0.7388 0.115 Uiso 0.4 1 calc R U P
H33B H 0.0932 0.5035 0.7122 0.115 Uiso 0.4 1 calc R U P
H33C H 0.0427 0.4224 0.6619 0.115 Uiso 0.4 1 calc R U P
C34 C 0.2121(18) 0.3323(17) 0.6881(16) 0.081(8) Uiso 0.4 1 d D . P
H34A H 0.1968 0.3078 0.7304 0.122 Uiso 0.4 1 calc R U P
H34B H 0.1958 0.2865 0.6492 0.122 Uiso 0.4 1 calc R U P
H34C H 0.2731 0.3427 0.6987 0.122 Uiso 0.4 1 calc R U P
C35 C 1.122(4) 0.404(4) 0.955(3) 0.091(19) Uiso 0.2 1 d D . P
C36 C 1.035(3) 0.415(4) 1.048(2) 0.060(13) Uiso 0.2 1 d D . P
C37 C 0.997(4) 0.524(5) 0.971(4) 0.11(2) Uiso 0.2 1 d D . P

loop_
_atom_site_aniso_label
_atom_site_aniso_U_11
_atom_site_aniso_U_22
_atom_site_aniso_U_33
_atom_site_aniso_U_23
_atom_site_aniso_U_13
_atom_site_aniso_U_12
Zn1 0.0414(6) 0.0467(5) 0.0221(4) -0.0001(4) 0.0111(3) -0.0003(4)
O1 0.048(3) 0.061(3) 0.030(3) -0.006(3) 0.016(2) 0.008(3)
O2 0.060(5) 0.096(5) 0.062(4) -0.028(4) 0.029(3) -0.018(4)
O3 0.093(6) 0.077(5) 0.107(6) -0.012(5) 0.076(5) -0.009(5)
O4 0.059(5) 0.141(7) 0.040(3) 0.012(4) 0.017(3) -0.022(5)
O5 0.053(4) 0.079(5) 0.041(3) 0.022(3) 0.016(3) 0.012(3)
N1 0.044(4) 0.056(4) 0.033(3) 0.007(3) 0.011(3) 0.002(3)
N2 0.046(4) 0.061(5) 0.026(3) -0.007(3) 0.012(3) -0.002(3)
N3 0.046(4) 0.060(5) 0.026(3) 0.013(3) 0.010(3) 0.010(3)
N4 0.054(4) 0.061(5) 0.031(3) -0.008(3) 0.012(3) -0.007(4)
N5 0.030(5) 0.055(7) 0.066(7) -0.012(5) 0.014(5) -0.004(5)
C1 0.062(6) 0.046(5) 0.033(4) 0.001(3) 0.027(4) -0.002(4)
C2 0.063(6) 0.047(5) 0.029(4) 0.005(3) 0.020(4) 0.003(4)
C3 0.065(6) 0.070(7) 0.055(5) -0.024(5) 0.031(5) -0.015(5)
C4 0.065(6) 0.082(7) 0.052(5) -0.028(5) 0.033(5) -0.018(6)
C5 0.070(6) 0.056(5) 0.039(4) -0.007(4) 0.023(4) -0.005(5)
C6 0.048(6) 0.099(8) 0.074(6) -0.033(6) 0.029(5) -0.021(6)
C7 0.062(6) 0.106(9) 0.059(6) -0.036(6) 0.030(5) -0.025(6)
C8 0.058(6) 0.063(6) 0.039(4) -0.005(4) 0.017(4) 0.004(5)
C9 0.091(10) 0.114(11) 0.115(10) -0.067(9) 0.066(8) -0.038(8)
C10 0.128(12) 0.050(6) 0.117(10) -0.022(6) 0.088(10) -0.019(7)
C11 0.071(8) 0.147(13) 0.109(10) -0.076(10) 0.044(8) -0.010(9)
C12 0.075(7) 0.066(6) 0.041(4) 0.014(4) 0.033(5) 0.009(5)
C13 0.115(10) 0.059(6) 0.112(10) -0.011(7) 0.090(9) -0.012(7)
C14 0.068(7) 0.073(7) 0.046(5) -0.013(5) 0.029(5) -0.027(6)
C15 0.042(4) 0.053(5) 0.029(3) 0.008(3) 0.009(3) 0.004(4)
C16 0.045(5) 0.059(5) 0.034(4) 0.011(4) 0.009(3) 0.013(4)
C17 0.048(5) 0.050(5) 0.027(3) 0.004(3) 0.009(3) 0.000(4)
C18 0.053(5) 0.068(6) 0.050(5) 0.016(5) 0.023(4) 0.008(5)
C19 0.053(6) 0.055(5) 0.044(5) 0.015(4) 0.019(4) 0.004(4)
C20 0.046(5) 0.049(5) 0.033(4) 0.001(4) 0.007(4) 0.010(4)
C21 0.046(5) 0.066(6) 0.026(4) -0.011(4) 0.011(3) -0.012(4)
C22 0.041(5) 0.065(6) 0.033(4) -0.004(4) 0.018(3) -0.011(4)
C23 0.044(5) 0.045(5) 0.024(3) 0.001(3) 0.005(3) 0.000(4)
C24 0.048(5) 0.052(5) 0.023(3) -0.004(3) 0.009(3) 0.002(4)
C25 0.038(4) 0.051(5) 0.027(3) -0.005(3) 0.011(3) -0.008(4)

loop_
_atom_type_symbol
_atom_type_description
_atom_type_scat_dispersion_real
_atom_type_scat_dispersion_imag
_atom_type_scat_source
Zn Zn 0.2839 1.4301 'International Tables Vol C Tables 4.2.6.8 and 6.1.1.4'
O O 0.0106 0.0060 'International Tables Vol C Tables 4.2.6.8 and 6.1.1.4'
N N 0.0061 0.0033 'International Tables Vol C Tables 4.2.6.8 and 6.1.1.4'
C C 0.0033 0.0016 'International Tables Vol C Tables 4.2.6.8 and 6.1.1.4'
H H 0.0000 0.0000 'International Tables Vol C Tables 4.2.6.8 and 6.1.1.4'

loop_
_geom_angle_atom_site_label_1
_geom_angle_atom_site_label_2
_geom_angle_atom_site_label_3
_geom_angle
_geom_angle_site_symmetry_1
_geom_angle_site_symmetry_3
O1 Zn1 O4 143.8(3) . .
O1 Zn1 N2 95.9(3) . .
O4 Zn1 N2 108.9(3) . .
O1 Zn1 N1 99.9(3) . .
O4 Zn1 N1 99.0(3) . .
N2 Zn1 N1 104.3(3) . .
O1 Zn1 C14 122.3(3) . .
O4 Zn1 C14 28.7(4) . .
N2 Zn1 C14 100.9(3) . .
N1 Zn1 C14 127.5(3) . .
C1 O1 Zn1 117.8(6) . .
C14 O4 Zn1 104.2(7) . .
C15 N1 C19 116.9(7) . .
C15 N1 Zn1 125.1(5) . .
C19 N1 Zn1 117.9(6) . .
C21 N2 C25 116.2(7) . .
C21 N2 Zn1 118.7(5) . .
C25 N2 Zn1 124.7(6) . .
C17 N3 C20 124.7(7) . .
C23 N4 C20 127.1(7) . 4_565
C26 N5 C27 119.0(11) . .
C26 N5 C28 118.4(13) . .
C27 N5 C28 122.5(13) . .
C29 N6 C31 118.6(16) . .
C29 N6 C30 123.8(17) . .
C31 N6 C30 117.4(15) . .
C32 N7 C33 125.0(18) . .
C32 N7 C34 118.9(18) . .
C33 N7 C34 113.3(15) . .
C35 N8 C36 127(4) . .
C35 N8 C37 140(5) . .
C36 N8 C37 91(4) . .
C35 N8 C37 167(5) . 3_767
C36 N8 C37 40(3) . 3_767
C37 N8 C37 51(5) . 3_767
O2 C1 O1 126.0(7) . .
O2 C1 C2 120.3(8) . .
O1 C1 C2 113.7(8) . .
C7 C2 C3 119.4(8) . .
C7 C2 C1 120.4(8) . .
C3 C2 C1 120.2(9) . .
C2 C3 C4 119.9(10) . .
C5 C4 C3 121.3(9) . .
C6 C5 C4 117.3(8) . .
C6 C5 C8 120.5(9) . .
C4 C5 C8 122.0(8) . .
C5 C6 C7 122.1(10) . .
C2 C7 C6 119.7(9) . .
C10 C8 C9 118.8(9) . .
C10 C8 C5 120.9(9) . .
C9 C8 C5 120.2(9) . .
C8 C9 C11 117.2(12) . .
C8 C10 C13 122.1(10) . .
C12 C11 C9 124.0(12) . .
C11 C12 C13 118.0(9) . .
C11 C12 C14 122.2(10) . 4_576
C13 C12 C14 119.5(10) . 4_576
C12 C13 C10 119.7(11) . .
O3 C14 O4 122.3(9) . .
O3 C14 C12 121.1(10) . 4_675
O4 C14 C12 116.7(10) . 4_675
O3 C14 Zn1 75.2(5) . .
O4 C14 Zn1 47.1(5) . .
C12 C14 Zn1 163.8(9) 4_675 .
N1 C15 C16 124.8(8) . .
C17 C16 C15 118.0(8) . .
N3 C17 C16 126.4(8) . .
N3 C17 C18 115.8(7) . .
C16 C17 C18 117.8(7) . .
C19 C18 C17 118.7(8) . .
N1 C19 C18 123.7(9) . .
O5 C20 N3 126.0(8) . .
O5 C20 N4 123.7(8) . 4_666
N3 C20 N4 110.2(7) . 4_666
N2 C21 C22 124.0(7) . .
C21 C22 C23 119.5(7) . .
N4 C23 C22 117.8(7) . .
N4 C23 C24 126.0(7) . .
C22 C23 C24 116.2(7) . .
C25 C24 C23 120.5(7) . .
N2 C25 C24 123.5(7) . .
O6 C26 N5 125.2(13) . .
O7 C29 N6 116(2) . .
O8 C32 N7 126(2) . .
O9 C35 N8 121(5) . .
C37 C36 N8 71(5) 3_767 .
C36 C37 C37 132(9) 3_767 3_767
C36 C37 N8 161(8) 3_767 .
C37 C37 N8 65(4) 3_767 .
C36 C37 N8 68(4) 3_767 3_767
C37 C37 N8 64(5) 3_767 3_767
N8 C37 N8 129(5) . 3_767

loop_
_geom_bond_atom_site_label_1
_geom_bond_atom_site_label_2
_geom_bond_distance
_geom_bond_site_symmetry_2
Zn1 O1 1.915(5) .
Zn1 O4 1.951(7) .
Zn1 N2 2.039(7) .
Zn1 N1 2.072(7) .
Zn1 C14 2.582(9) .
O1 C1 1.304(10) .
O2 C1 1.213(11) .
O3 C14 1.254(14) .
O4 C14 1.280(13) .
O5 C20 1.191(10) .
O6 C26 1.187(13) .
O7 C29 1.235(18) .
O8 C32 1.186(17) .
O9 C35 1.24(2) .
N1 C15 1.307(11) .
N1 C19 1.331(10) .
N2 C21 1.342(11) .
N2 C25 1.349(9) .
N3 C17 1.378(10) .
N3 C20 1.389(11) .
N4 C23 1.353(10) .
N4 C20 1.409(10) 4_565
N5 C26 1.351(13) .
N5 C27 1.451(14) .
N5 C28 1.482(16) .
N6 C29 1.393(17) .
N6 C31 1.431(16) .
N6 C30 1.478(16) .
N7 C32 1.351(17) .
N7 C33 1.475(17) .
N7 C34 1.487(17) .
N8 C35 1.40(2) .
N8 C36 1.49(2) .
N8 C37 1.50(2) .
N8 C37 1.51(8) 3_767
C1 C2 1.515(11) .
C2 C7 1.360(14) .
C2 C3 1.368(12) .
C3 C4 1.393(12) .
C4 C5 1.371(14) .
C5 C6 1.362(13) .
C5 C8 1.481(11) .
C6 C7 1.389(13) .
C8 C10 1.338(15) .
C8 C9 1.377(15) .
C9 C11 1.418(15) .
C10 C13 1.404(13) .
C11 C12 1.317(18) .
C12 C13 1.356(15) .
C12 C14 1.506(12) 4_576
C14 C12 1.506(12) 4_675
C15 C16 1.390(11) .
C16 C17 1.379(12) .
C17 C18 1.401(13) .
C18 C19 1.372(12) .
C20 N4 1.409(10) 4_666
C21 C22 1.375(12) .
C22 C23 1.395(10) .
C23 C24 1.401(11) .
C24 C25 1.359(12) .
C36 C37 1.03(7) 3_767
C37 C36 1.03(7) 3_767
C37 C37 1.31(14) 3_767
C37 N8 1.51(8) 3_767
